data_1527339
loop_
_publ_author_name
'Elemans, J.B.A.A.'
'van Laar, B.'
'van der Veen, K.R.'
'Loopstra, B.O.'

_publ_section_title
;
 The Crystallographic and magnetic Structures of La(1-X) Bax Mn(1-X) Mex
 O3 (Me = Mn or Ti)
;
_journal_name_full 'Journal of Solid State Chemistry'
_journal_page_first 238
_journal_page_last 242
_journal_volume 3
_journal_year 1971
_chemical_formula_sum 'Ba0.05 La0.95 Mn0.95 O3 Ti0.05'
_chemical_name_systematic 'La0.95 Ba0.05 Mn0.95 Ti0.05 O3'
_space_group_IT_number 62
_symmetry_space_group_name_Hall '-P 2ac 2n'
_symmetry_space_group_name_H-M 'P n m a'
_cell_angle_alpha 90
_cell_angle_beta 90
_cell_angle_gamma 90
_cell_formula_units_Z 4
_cell_length_a 5.682
_cell_length_b 7.738
_cell_length_c 5.56
_cell_volume 244.458
_citation_journal_id_ASTM JSSCBI
_cod_data_source_file Elemans_JSSCBI_1971_1966.cif
_cod_data_source_block Ba0.05La0.95Mn0.95O3Ti0.05
_cod_original_cell_volume 244.4583
_cod_database_code 1527339

loop_
_symmetry_equiv_pos_as_xyz
x,y,z
-x+1/2,-y,z+1/2
x+1/2,-y+1/2,-z+1/2
-x,y+1/2,-z
-x,-y,-z
x-1/2,y,-z-1/2
-x-1/2,y-1/2,z-1/2
x,-y-1/2,z

loop_
_atom_site_label
_atom_site_type_symbol
_atom_site_fract_x
_atom_site_fract_y
_atom_site_fract_z
_atom_site_occupancy
_atom_site_U_iso_or_equiv
Ti1 Ti+4 0 0 0 0.05 0.0
O2 O-2 0.299 0.037 0.229 1 0.0
La1 La+3 0.54 0.25 0.006 0.95 0.0
Mn1 Mn+3 0 0 0 0.95 0.0
O1 O-2 -0.009 0.25 -0.067 1 0.0
Ba1 Ba+2 0.54 0.25 0.006 0.05 0.0
